data_2021096
loop_
_publ_author_name
'Otreba, Marta'
'Budzikur, Daria'
'G\'orecki, \/Lukasz'
'\'Slepokura, Katarzyna A.'

_publ_section_title
;
 Adenosine hypodiphosphate ester, an analogue of ADP: analysis of the
 adenine--hypodiphosphate interaction mode in hypodiphosphate nucleotides
 and adenine salts
;
_journal_coeditor_code JX3010
_journal_issue 5
_journal_name_full 'Acta Crystallographica Section C'
_journal_page_first 571
_journal_page_last 583
_journal_paper_doi 10.1107/S2053229618005089
_journal_volume 74
_journal_year 2018
_chemical_formula_iupac '5Na +, 3C13 H18 N5 O9 P2 -, C13 H17 N5 O9 P2 2-, 24H2 O'
_chemical_formula_moiety '5(Na +), 3(C13 H18 N5 O9 P2 -), (C13 H17 N5 O9 P2 2-), 24(H2 O)'
_chemical_formula_sum 'C52 H119 N20 Na5 O60 P8'
_chemical_formula_weight 2347.38
_chemical_name_systematic
;
Pentasodium tetrakis(2':3'-isopropylideneadenosine 5'-hypodiphosphate)
tetracosahydrate
;
_space_group_crystal_system monoclinic
_space_group_IT_number 5
_space_group_name_Hall 'C 2y'
_space_group_name_H-M_alt 'C 1 2 1'
_symmetry_space_group_name_Hall 'C 2y'
_symmetry_space_group_name_H-M 'C 1 2 1'
_atom_sites_solution_hydrogens mixed
_atom_sites_solution_primary direct
_atom_sites_solution_secondary difmap
_audit_creation_method SHELXL-2014/7
_cell_angle_alpha 90
_cell_angle_beta 120.90(3)
_cell_angle_gamma 90
_cell_formula_units_Z 2
_cell_length_a 37.656(8)
_cell_length_b 7.031(2)
_cell_length_c 21.959(4)
_cell_measurement_reflns_used 1935
_cell_measurement_temperature 100(2)
_cell_measurement_theta_max 63.36
_cell_measurement_theta_min 2.34
_cell_volume 4989(3)
_computing_cell_refinement
;
CrysAlis RED (Oxford Diffraction, 2010)
;
_computing_data_collection
;
CrysAlis CCD (Oxford Diffraction, 2010)
;
_computing_data_reduction
;
CrysAlis RED (Oxford Diffraction, 2010)
;
_computing_molecular_graphics
;
DIAMOND (Brandenburg, 2014)
;
_computing_publication_material
;
PLATON (Spek, 2009)
;
_computing_structure_refinement
;
SHELXL2014 (Sheldrick, 2015b)
;
_computing_structure_solution
;
SHELXT2014 (Sheldrick, 2015a)
;
_diffrn_ambient_temperature 100(2)
_diffrn_detector_area_resol_mean 8.1956
_diffrn_measured_fraction_theta_full 0.967
_diffrn_measured_fraction_theta_max 0.967
_diffrn_measurement_device 'four-circle diffractometer'
_diffrn_measurement_device_type
;
Oxford Diffraction Xcalibur PX kappa-geometry diffractometer
with an Onyx CCD camera
;
_diffrn_measurement_method 'omega scans'
_diffrn_radiation_source 'Enhance (Cu) X-ray Source'
_diffrn_radiation_type CuK\a
_diffrn_radiation_wavelength 1.5418
_diffrn_reflns_av_R_equivalents 0.0679
_diffrn_reflns_limit_h_max 31
_diffrn_reflns_limit_h_min -43
_diffrn_reflns_limit_k_max 8
_diffrn_reflns_limit_k_min -8
_diffrn_reflns_limit_l_max 25
_diffrn_reflns_limit_l_min -25
_diffrn_reflns_number 8179
_diffrn_reflns_theta_full 63.453
_diffrn_reflns_theta_max 63.453
_diffrn_reflns_theta_min 2.345
_exptl_absorpt_coefficient_mu 2.533
_exptl_absorpt_correction_T_max 0.954
_exptl_absorpt_correction_T_min 0.591
_exptl_absorpt_correction_type analytical
_exptl_absorpt_process_details
;
[CrysAlis RED (Oxford Diffraction, 2010), based on expressions derived
by Clark & Reid (1995)]
;
_exptl_crystal_colour colourless
_exptl_crystal_density_diffrn 1.563
_exptl_crystal_description needle
_exptl_crystal_F_000 2452
_exptl_crystal_size_max 0.49
_exptl_crystal_size_mid 0.05
_exptl_crystal_size_min 0.02
_refine_diff_density_max 0.576
_refine_diff_density_min -0.415
_refine_ls_abs_structure_details
;
Flack <i>x</i> determined using 532 quotients [(I+)-(I-)]/[(I+)+(I-)]
(Parsons <i>et al.</i>,  2013)
;
_refine_ls_abs_structure_Flack -0.01(6)
_refine_ls_extinction_method none
_refine_ls_goodness_of_fit_ref 1.001
_refine_ls_hydrogen_treatment constr
_refine_ls_matrix_type full
_refine_ls_number_parameters 770
_refine_ls_number_reflns 5690
_refine_ls_number_restraints 155
_refine_ls_restrained_S_all 1.004
_refine_ls_R_factor_all 0.1409
_refine_ls_R_factor_gt 0.0816
_refine_ls_shift/su_max 0.000
_refine_ls_shift/su_mean 0.000
_refine_ls_structure_factor_coef Fsqd
_refine_ls_weighting_details 'w=1/[\s^2^(Fo^2^)+(0.0840P)^2^] where P=(Fo^2^+2Fc^2^)/3'
_refine_ls_weighting_scheme calc
_refine_ls_wR_factor_gt 0.1821
_refine_ls_wR_factor_ref 0.1993
_reflns_number_gt 2724
_reflns_number_total 5690
_reflns_threshold_expression 'I > 2\s(I)'
_cod_data_source_file jx3010sup1.cif
_cod_data_source_block 1_otreb50a
_cod_original_cell_volume 4989(2)
_cod_database_code 2021096
_shelx_space_group_comment
;
The symmetry employed for this shelxl refinement is uniquely defined
by the following loop, which should always be used as a source of
symmetry information in preference to the above space-group names.
They are only intended as comments.
;
_shelx_estimated_absorpt_t_min 0.370
_shelx_estimated_absorpt_t_max 0.951

loop_
_space_group_symop_operation_xyz
'x, y, z'
'-x, y, -z'
'x+1/2, y+1/2, z'
'-x+1/2, y+1/2, -z'

loop_
_atom_site_type_symbol
_atom_site_label
_atom_site_fract_x
_atom_site_fract_y
_atom_site_fract_z
_atom_site_U_iso_or_equiv
_atom_site_adp_type
_atom_site_calc_flag
_atom_site_occupancy
_atom_site_disorder_assembly
_atom_site_disorder_group
P P1A 0.44159(11) 0.3044(15) 0.64395(18) 0.0458(12) Uani d 1 . .
P P2A 0.46354(11) 0.1279(15) 0.58846(17) 0.0434(11) Uani d 1 . .
O O1A 0.4256(3) 0.491(2) 0.6054(4) 0.054(3) Uani d 1 . .
O O2A 0.4137(3) 0.182(2) 0.6597(5) 0.070(4) Uani d 1 . .
O O3A 0.4850(2) 0.250(2) 0.5614(4) 0.038(3) Uani d 1 . .
O O4A 0.4266(2) 0.017(2) 0.5338(4) 0.048(3) Uani d 1 . .
O O5A 0.4942(3) -0.016(2) 0.6474(5) 0.048(3) Uani d 1 . .
H H5A 0.5186 0.0237 0.6650 0.073 Uiso calc 1 . .
O O2'A 0.5507(3) 0.844(2) 0.8615(4) 0.041(3) Uani d 1 . .
O O3'A 0.5411(3) 0.603(2) 0.9198(4) 0.050(3) Uani d 1 . .
O O4'A 0.5686(3) 0.383(2) 0.8322(5) 0.053(3) Uani d 1 . .
O O5'A 0.4815(2) 0.3616(19) 0.7161(3) 0.041(3) Uani d 1 . .
N N1A 0.6717(3) 0.576(2) 0.7279(5) 0.040(3) Uani d 1 . .
H H1A 0.6931 0.5716 0.7221 0.048 Uiso calc 1 . .
N N3A 0.6507(3) 0.586(2) 0.8127(5) 0.036(3) Uani d 1 . .
N N6A 0.6280(3) 0.558(3) 0.6072(5) 0.049(4) Uani d 1 . .
H H6A1 0.6500 0.5556 0.6031 0.058 Uiso calc 1 . .
H H6A2 0.6031 0.5527 0.5690 0.058 Uiso calc 1 . .
N N7A 0.5577(3) 0.569(2) 0.6399(4) 0.031(3) Uani d 1 . .
N N9A 0.5747(3) 0.585(2) 0.7541(5) 0.030(3) Uani d 1 . .
C C2A 0.6776(4) 0.589(3) 0.7933(6) 0.041(4) Uani d 1 . .
H H2AB 0.7056 0.6029 0.8305 0.049 Uiso calc 1 . .
C C4A 0.6111(4) 0.583(2) 0.7549(6) 0.031(3) Uani d 1 . .
C C5A 0.6003(4) 0.572(3) 0.6843(6) 0.030(3) Uani d 1 . .
C C6A 0.6321(4) 0.568(3) 0.6696(6) 0.038(4) Uani d 1 . .
C C8A 0.5442(4) 0.576(3) 0.6839(5) 0.033(4) Uani d 1 . .
H H8A 0.5156 0.5750 0.6686 0.040 Uiso calc 1 . .
C C1'A 0.5723(4) 0.575(2) 0.8178(5) 0.023(3) Uani d 1 . .
H H1'A 0.5986 0.6274 0.8583 0.028 Uiso calc 1 . .
C C2'A 0.5358(4) 0.683(3) 0.8139(6) 0.041(4) Uani d 1 . .
H H2'A 0.5144 0.7199 0.7643 0.049 Uiso calc 1 . .
C C3'A 0.5191(4) 0.549(2) 0.8470(5) 0.040(4) Uani d 1 . .
H H3'A 0.4884 0.5583 0.8249 0.048 Uiso calc 1 . .
C C4'A 0.5332(4) 0.353(2) 0.8388(6) 0.047(5) Uani d 1 . .
H H4'A 0.5422 0.2795 0.8835 0.056 Uiso calc 1 . .
C C5'A 0.4985(4) 0.245(2) 0.7778(5) 0.043(4) Uani d 1 . .
H H5'A 0.5091 0.1250 0.7696 0.052 Uiso calc 1 . .
H H5'B 0.4768 0.2135 0.7890 0.052 Uiso calc 1 . .
C C6'A 0.5476(4) 0.802(3) 0.9228(6) 0.030(3) Uani d 1 . .
C C7'A 0.5097(6) 0.894(3) 0.9150(9) 0.079(7) Uani d 1 . .
H H7'A 0.5120 1.0327 0.9130 0.119 Uiso calc 1 . .
H H7'B 0.5069 0.8607 0.9557 0.119 Uiso calc 1 . .
H H7'C 0.4852 0.8498 0.8712 0.119 Uiso calc 1 . .
C C8'A 0.5887(5) 0.845(3) 0.9880(7) 0.076(6) Uani d 1 . .
H H8'A 0.5974 0.9744 0.9845 0.114 Uiso calc 1 . .
H H8'B 0.6094 0.7538 0.9920 0.114 Uiso calc 1 . .
H H8'C 0.5861 0.8365 1.0301 0.114 Uiso calc 1 . .
O O2'B 0.7750(3) -0.195(2) 0.9040(4) 0.047(3) Uani d 1 . .
O O3'B 0.8135(3) 0.051(2) 0.9741(4) 0.059(3) Uani d 1 . .
N N1B 0.5743(3) 0.065(2) 0.7021(5) 0.037(3) Uani d 1 . .
N N3B 0.6423(3) 0.060(2) 0.8066(5) 0.036(3) Uani d 1 . .
N N6B 0.5603(3) 0.081(2) 0.5881(5) 0.044(3) Uani d 1 . .
H H6B1 0.5336 0.0877 0.5724 0.053 Uiso calc 1 . .
H H6B2 0.5692 0.0832 0.5580 0.053 Uiso calc 1 . .
N N7B 0.6550(3) 0.061(2) 0.6562(5) 0.040(3) Uani d 1 . .
N N9B 0.6955(3) 0.057(2) 0.7756(5) 0.035(3) Uani d 1 . .
C C2B 0.6008(4) 0.058(3) 0.7718(6) 0.038(4) Uani d 1 . .
H H2BB 0.5888 0.0515 0.8006 0.046 Uiso calc 1 . .
C C4B 0.6554(4) 0.059(2) 0.7588(5) 0.032(3) Uani d 1 . .
C C5B 0.6312(4) 0.058(3) 0.6860(5) 0.034(4) Uani d 1 . .
C C6B 0.5871(3) 0.068(3) 0.6571(5) 0.029(3) Uani d 1 . .
C C8B 0.6938(4) 0.060(3) 0.7108(5) 0.038(4) Uani d 1 . .
H H8B 0.7175 0.0605 0.7060 0.046 Uiso calc 1 . .
C C1'B 0.7320(4) 0.083(3) 0.8462(6) 0.039(4) Uani d 1 . .
H H1'B 0.7245 0.0515 0.8827 0.047 Uiso calc 1 A 1
C C2'B 0.7697(4) -0.033(3) 0.8611(7) 0.043(4) Uani d 1 . .
H H2'B 0.7683 -0.0705 0.8159 0.051 Uiso calc 1 B 1
C C6'B 0.8070(5) -0.145(3) 0.9769(6) 0.049(5) Uani d 1 . .
C C7'B 0.8459(5) -0.251(3) 0.9974(8) 0.084(7) Uani d 1 . .
H H7'D 0.8509 -0.2496 0.9578 0.125 Uiso calc 1 . .
H H7'E 0.8432 -0.3825 1.0091 0.125 Uiso calc 1 . .
H H7'F 0.8692 -0.1898 1.0388 0.125 Uiso calc 1 . .
C C8'B 0.7888(5) -0.162(4) 1.0238(7) 0.077(6) Uani d 1 . .
H H8'D 0.7830 -0.2958 1.0275 0.115 Uiso calc 1 . .
H H8'E 0.7631 -0.0884 1.0033 0.115 Uiso calc 1 . .
H H8'F 0.8085 -0.1123 1.0711 0.115 Uiso calc 1 . .
P P1B 0.7890(2) 0.3720(16) 0.7122(3) 0.089(2) Uani d 0.881(9) C 1
P P2B 0.73969(15) 0.5745(16) 0.6539(2) 0.073(2) Uani d 0.881(9) C 1
O O1B 0.7843(6) 0.204(3) 0.6677(8) 0.129(6) Uani d 0.881(9) C 1
O O2B 0.8306(4) 0.480(3) 0.7441(9) 0.124(6) Uani d 0.881(9) C 1
H H2B 0.8266 0.5869 0.7246 0.186 Uiso calc 0.440(4) C 1
O O3B 0.7339(3) 0.658(2) 0.7088(5) 0.066(4) Uani d 0.881(9) C 1
O O4B 0.7549(5) 0.700(3) 0.6163(7) 0.124(7) Uani d 0.881(9) C 1
O O5B 0.6989(4) 0.471(3) 0.5973(7) 0.108(6) Uani d 0.881(9) C 1
H H5B 0.6833 0.5490 0.5660 0.162 Uiso calc 0.881(9) C 1
O O4'B 0.7439(3) 0.275(2) 0.8536(5) 0.055(3) Uani d 0.881(9) C 1
O O5'B 0.7858(3) 0.296(2) 0.7767(4) 0.059(3) Uani d 0.881(9) C 1
C C3'B 0.8054(4) 0.096(2) 0.9040(6) 0.050(4) Uani d 0.881(9) C 1
H H3'B 0.8294 0.0759 0.8973 0.060 Uiso calc 0.881(9) C 1
C C4'B 0.7877(3) 0.297(2) 0.8874(6) 0.039(4) Uani d 0.881(9) C 1
H H4'B 0.7982 0.3688 0.9328 0.046 Uiso calc 0.881(9) C 1
C C5'B 0.7980(5) 0.405(2) 0.8391(6) 0.057(5) Uani d 0.881(9) C 1
H H5'C 0.7834 0.5287 0.8262 0.068 Uiso calc 0.881(9) C 1
H H5'D 0.8282 0.4299 0.8640 0.068 Uiso calc 0.881(9) C 1
P P1C 0.7751(8) 0.246(4) 0.6903(9) 0.099(6) Uiso d 0.119(9) C 2
P P2C 0.7216(8) 0.416(4) 0.6201(13) 0.116(12) Uiso d 0.119(9) C 2
O O1C 0.7718(15) 0.053(5) 0.6610(14) 0.106(9) Uiso d 0.119(9) C 2
O O2C 0.8142(9) 0.361(7) 0.7074(17) 0.104(8) Uiso d 0.119(9) C 2
H H2C 0.8144 0.3798 0.6698 0.155 Uiso calc 0.060(4) C 2
O O3C 0.7108(14) 0.505(8) 0.668(2) 0.112(15) Uiso d 0.119(9) C 2
O O4C 0.7357(14) 0.542(7) 0.581(2) 0.114(15) Uiso d 0.119(9) C 2
O O5C 0.6850(11) 0.287(7) 0.565(2) 0.122(14) Uiso d 0.119(9) C 2
H H5C 0.6626 0.3281 0.5600 0.183 Uiso calc 0.119(9) C 2
O O4'C 0.7439(3) 0.275(2) 0.8536(5) 0.055(3) Uani d 0.119(9) C 2
O O5'C 0.7762(10) 0.221(3) 0.7625(9) 0.055(8) Uiso d 0.119(9) C 2
C C3'C 0.8054(4) 0.096(2) 0.9040(6) 0.050(4) Uani d 0.119(9) C 2
H H3'C 0.8295 0.0690 0.8981 0.060 Uiso calc 0.119(9) C 2
C C4'C 0.7869(3) 0.292(2) 0.8773(8) 0.030(7) Uiso d 0.119(9) C 2
H H4'C 0.8000 0.3857 0.9173 0.036 Uiso calc 0.119(9) C 2
C C5'C 0.7916(6) 0.362(2) 0.8167(11) 0.052(6) Uiso d 0.119(9) C 2
H H5'E 0.7761 0.4817 0.7975 0.062 Uiso calc 0.119(9) C 2
H H5'F 0.8212 0.3867 0.8339 0.062 Uiso calc 0.119(9) C 2
Na Na1 0.5000 0.4911(18) 0.5000 0.043(2) Uani d 1 . .
O O1W 0.5508(3) 0.649(2) 0.4827(5) 0.049(3) Uani d 1 . .
H H1W 0.5537 0.7675 0.4850 0.073 Uiso d 1 . .
H H2W 0.5568 0.6030 0.4539 0.073 Uiso d 1 . .
Na Na2 0.6429(3) -0.008(2) 0.5334(4) 0.064(4) Uani d 0.616(14) D 3
O O2W 0.6479(8) -0.277(4) 0.4791(13) 0.089(8) Uiso d 0.616(14) D 3
O O3W 0.7146(8) 0.026(4) 0.5712(11) 0.107(8) Uiso d 0.616(14) D 3
O O4W 0.6549(18) 0.339(10) 0.508(3) 0.134(16) Uiso d 0.308(7) D 3
Na Na2X 0.6258(9) -0.059(5) 0.4376(15) 0.141(12) Uiso d 0.384(14) D 4
O O2X 0.6498(13) -0.369(7) 0.477(2) 0.084(12) Uiso d 0.384(14) D 4
O O3X 0.6600(11) 0.040(6) 0.377(2) 0.095(13) Uiso d 0.384(14) D 4
O O4X 0.5816(13) -0.211(7) 0.316(2) 0.086(12) Uiso d 0.384(14) D 4
O O5W 0.6656(17) 0.131(9) 0.538(2) 0.148(19) Uiso d 0.384(14) D 4
Na Na3 0.8179(6) 0.894(4) 0.7143(11) 0.140(8) Uani d 0.58(2) E 5
O O6W 0.8448(18) 0.907(10) 0.639(3) 0.115(15) Uiso d 0.290(10) E 5
O O6X 0.8609(19) 1.014(9) 0.674(3) 0.106(13) Uiso d 0.290(10) E 5
O O7W 0.871(2) 0.925(10) 0.832(3) 0.13(2) Uiso d 0.290(10) E 5
Na Na3X 0.8264(9) 0.693(5) 0.6823(15) 0.166(14) Uiso d 0.42(2) E 6
O O8W 0.836(2) 0.600(12) 0.575(4) 0.10(2) Uiso d 0.210(10) E 6
O O8X 0.822(2) 0.434(13) 0.584(4) 0.10(2) Uiso d 0.210(10) E 6
O O9W 0.904(2) 0.624(12) 0.760(3) 0.06(2) Uiso d 0.140(7) E 6
O O9X 0.890(4) 0.840(19) 0.731(5) 0.101(18) Uiso d 0.140(7) E 6
O O9Y 0.875(4) 0.94(2) 0.711(7) 0.103(15) Uiso d 0.140(7) E 6
O O10W 0.8063(14) 0.864(8) 0.757(2) 0.147(12) Uiso d 0.42(2) E 6
O O1WS 0.6781(8) -0.126(5) 0.9427(14) 0.099(9) Uiso d 0.5 F 7
O O2WS 0.5570(18) -0.206(9) 0.317(3) 0.079(13) Uiso d 0.25 G 7
O O3WS 0.5661(16) -0.205(8) 0.290(2) 0.053(12) Uiso d 0.25 G 7
O O4WS 0.7338(11) -0.018(6) 0.5607(16) 0.033(9) Uiso d 0.25 H 7
O O5WS 0.897(3) 1.025(15) 0.864(5) 0.17(2) Uiso d 0.25 I 7
O O6WS 0.6905(19) -0.439(12) 0.399(3) 0.108(13) Uiso d 0.25 J 7
O O7WS 0.678(2) -0.288(13) 0.402(4) 0.084(10) Uiso d 0.25 J 7
O O8WS 0.6635(16) -0.263(9) 0.385(3) 0.066(12) Uiso d 0.25 J 7
O O9WS 0.708(2) -0.230(10) 0.447(3) 0.094(11) Uiso d 0.25 J 7
O O10S 0.738(2) -0.258(10) 0.489(3) 0.098(13) Uiso d 0.25 J 7
O O11S 0.758(3) -0.088(12) 0.496(4) 0.116(17) Uiso d 0.25 J 7
O O12S 0.788(2) -0.058(10) 0.524(3) 0.119(17) Uiso d 0.25 J 7
O O13S 0.7279(11) 0.073(6) 0.4708(16) 0.028(8) Uiso d 0.25 J 7
O O14S 0.790(2) 0.659(11) 0.553(3) 0.11(2) Uiso d 0.25 K 7
O O15S 0.6136(17) -0.268(9) 0.260(3) 0.086(13) Uiso d 0.25 L 7
O O16S 0.601(2) -0.255(10) 0.216(3) 0.097(12) Uiso d 0.25 L 7
O O17S 0.596(2) -0.199(11) 0.190(3) 0.102(14) Uiso d 0.25 L 7
O O1S 0.906(2) 0.867(13) 0.906(4) 0.065(12) Uiso d 0.1667 I 7
O O2S 0.900(2) 0.767(11) 0.867(4) 0.065(11) Uiso d 0.1667 I 7
O O3S 0.940(2) 0.931(12) 0.911(4) 0.066(14) Uiso d 0.1667 I 7
O O4S 0.946(2) 0.821(14) 0.918(4) 0.068(11) Uiso d 0.1667 I 7
O O5S 0.925(2) 0.784(12) 0.860(4) 0.074(12) Uiso d 0.1667 I 7
O O6S 0.931(3) 0.768(12) 0.928(4) 0.065(11) Uiso d 0.1667 I 7

loop_
_atom_site_aniso_label
_atom_site_aniso_U_11
_atom_site_aniso_U_22
_atom_site_aniso_U_33
_atom_site_aniso_U_12
_atom_site_aniso_U_13
_atom_site_aniso_U_23
P1A 0.029(2) 0.061(3) 0.0357(19) 0.000(2) 0.0076(16) -0.001(2)
P2A 0.025(2) 0.055(3) 0.0354(19) -0.005(2) 0.0053(16) -0.005(2)
O1A 0.042(6) 0.074(9) 0.034(5) 0.017(6) 0.011(4) 0.006(6)
O2A 0.053(7) 0.096(10) 0.068(6) -0.019(7) 0.036(6) -0.011(7)
O3A 0.024(5) 0.058(8) 0.026(4) -0.004(5) 0.007(4) -0.003(5)
O4A 0.023(5) 0.061(8) 0.042(5) -0.019(5) 0.005(4) -0.015(5)
O5A 0.032(5) 0.043(7) 0.048(5) 0.006(6) 0.005(5) 0.012(5)
O2'A 0.047(6) 0.042(7) 0.036(5) 0.004(6) 0.023(5) -0.005(5)
O3'A 0.064(7) 0.053(8) 0.027(4) -0.013(6) 0.020(4) -0.013(5)
O4'A 0.041(7) 0.055(8) 0.048(6) 0.008(6) 0.013(5) 0.012(6)
O5'A 0.038(6) 0.048(7) 0.022(4) -0.014(5) 0.004(4) 0.000(5)
N1A 0.016(6) 0.045(9) 0.051(6) 0.018(7) 0.011(5) 0.013(7)
N3A 0.022(6) 0.046(9) 0.032(5) 0.005(7) 0.008(5) 0.006(6)
N6A 0.031(6) 0.086(12) 0.032(6) 0.008(8) 0.019(5) 0.001(7)
N7A 0.019(5) 0.042(8) 0.021(5) -0.003(6) 0.003(4) -0.004(6)
N9A 0.017(5) 0.040(8) 0.030(5) 0.005(6) 0.009(4) 0.006(6)
C2A 0.046(9) 0.042(11) 0.035(7) -0.006(9) 0.022(6) -0.008(8)
C4A 0.035(8) 0.018(8) 0.036(7) 0.005(8) 0.015(6) -0.003(7)
C5A 0.027(7) 0.028(9) 0.030(6) 0.004(8) 0.010(6) -0.008(7)
C6A 0.037(8) 0.040(10) 0.034(7) 0.001(8) 0.017(6) -0.002(8)
C8A 0.032(7) 0.047(10) 0.010(5) -0.007(8) 0.003(5) -0.008(7)
C1'A 0.025(7) 0.019(8) 0.023(6) -0.001(7) 0.010(5) -0.005(7)
C2'A 0.042(9) 0.050(11) 0.018(6) -0.004(8) 0.007(6) -0.007(7)
C3'A 0.035(8) 0.070(13) 0.011(6) 0.015(9) 0.009(5) 0.002(7)
C4'A 0.033(9) 0.067(14) 0.031(7) 0.003(9) 0.010(7) 0.017(8)
C5'A 0.045(9) 0.045(11) 0.027(7) -0.006(8) 0.010(6) 0.013(7)
C6'A 0.049(9) 0.027(9) 0.023(6) 0.006(8) 0.025(6) 0.007(7)
C7'A 0.089(15) 0.108(18) 0.066(11) 0.016(14) 0.057(11) 0.021(12)
C8'A 0.060(12) 0.087(16) 0.047(9) -0.047(12) 0.003(8) 0.013(10)
O2'B 0.038(6) 0.051(8) 0.029(5) 0.001(6) 0.000(4) -0.008(6)
O3'B 0.061(7) 0.057(9) 0.032(5) -0.002(7) 0.004(4) -0.002(6)
N1B 0.027(6) 0.041(8) 0.026(5) 0.011(7) 0.001(5) 0.003(6)
N3B 0.025(6) 0.046(8) 0.023(5) 0.001(6) 0.002(4) 0.001(6)
N6B 0.022(6) 0.065(10) 0.032(6) -0.002(7) 0.004(5) 0.002(7)
N7B 0.027(6) 0.051(9) 0.037(6) 0.001(7) 0.012(5) -0.001(7)
N9B 0.009(5) 0.059(9) 0.027(5) 0.003(6) 0.002(4) -0.009(6)
C2B 0.016(7) 0.054(11) 0.033(7) 0.000(8) 0.004(5) -0.004(8)
C4B 0.035(8) 0.031(9) 0.012(5) -0.005(8) -0.001(5) -0.012(7)
C5B 0.035(8) 0.042(10) 0.013(5) 0.003(8) 0.005(5) 0.008(7)
C6B 0.022(7) 0.035(9) 0.012(5) 0.002(7) -0.002(5) -0.003(7)
C8B 0.018(7) 0.059(12) 0.026(6) 0.010(8) 0.003(5) 0.005(8)
C1'B 0.020(7) 0.052(12) 0.024(6) 0.008(8) -0.004(5) -0.005(8)
C2'B 0.033(9) 0.034(10) 0.040(8) -0.001(8) 0.003(6) 0.004(8)
C6'B 0.047(10) 0.043(13) 0.021(7) 0.007(9) -0.010(7) -0.004(8)
C7'B 0.035(10) 0.096(18) 0.062(10) 0.013(11) -0.017(8) -0.031(11)
C8'B 0.069(12) 0.116(18) 0.023(7) -0.001(13) 0.007(8) -0.002(10)
P1B 0.080(4) 0.129(6) 0.060(3) 0.007(4) 0.037(3) 0.000(4)
P2B 0.049(3) 0.127(6) 0.044(3) 0.009(4) 0.025(2) 0.014(4)
O1B 0.143(12) 0.128(13) 0.094(9) 0.007(11) 0.044(9) -0.029(10)
O2B 0.065(10) 0.181(16) 0.122(11) 0.004(11) 0.046(9) -0.032(12)
O3B 0.041(7) 0.124(13) 0.037(6) 0.006(8) 0.024(5) 0.007(8)
O4B 0.115(12) 0.200(18) 0.092(9) 0.003(12) 0.079(9) 0.049(11)
O5B 0.043(8) 0.165(15) 0.086(9) 0.032(10) 0.011(7) 0.029(11)
O4'B 0.026(5) 0.051(7) 0.055(5) 0.000(5) -0.001(4) -0.024(5)
O5'B 0.067(6) 0.064(7) 0.037(5) 0.013(6) 0.020(5) -0.004(5)
C3'B 0.030(7) 0.079(9) 0.033(6) -0.028(7) 0.009(5) -0.008(7)
C4'B 0.021(7) 0.046(9) 0.027(6) 0.000(7) -0.003(6) -0.003(7)
C5'B 0.049(9) 0.066(10) 0.037(7) -0.003(8) 0.009(7) -0.019(8)
O4'C 0.026(5) 0.051(7) 0.055(5) 0.000(5) -0.001(4) -0.024(5)
C3'C 0.030(7) 0.079(9) 0.033(6) -0.028(7) 0.009(5) -0.008(7)
Na1 0.040(4) 0.048(6) 0.033(4) 0.000 0.012(3) 0.000
O1W 0.052(7) 0.043(7) 0.036(5) -0.001(6) 0.011(5) 0.000(5)
Na2 0.019(5) 0.124(11) 0.031(5) 0.005(6) -0.002(4) 0.000(6)
Na3 0.100(11) 0.149(15) 0.158(14) 0.023(11) 0.058(10) -0.007(12)

loop_
_atom_type_symbol
_atom_type_description
_atom_type_scat_dispersion_real
_atom_type_scat_dispersion_imag
_atom_type_scat_source
C C 0.0181 0.0091 'International Tables Vol C Tables 4.2.6.8 and 6.1.1.4'
H H 0.0000 0.0000 'International Tables Vol C Tables 4.2.6.8 and 6.1.1.4'
N N 0.0311 0.0180 'International Tables Vol C Tables 4.2.6.8 and 6.1.1.4'
O O 0.0492 0.0322 'International Tables Vol C Tables 4.2.6.8 and 6.1.1.4'
Na Na 0.1353 0.1239 'International Tables Vol C Tables 4.2.6.8 and 6.1.1.4'
P P 0.2955 0.4335 'International Tables Vol C Tables 4.2.6.8 and 6.1.1.4'

loop_
_geom_angle_atom_site_label_1
_geom_angle_atom_site_label_2
_geom_angle_atom_site_label_3
_geom_angle_site_symmetry_1
_geom_angle_site_symmetry_3
_geom_angle
_geom_angle_publ_flag
O1A P1A O2A . . 119.5(7) yes
O1A P1A O5'A . . 103.9(6) yes
O2A P1A O5'A . . 109.2(5) yes
O1A P1A P2A . . 109.8(4) yes
O2A P1A P2A . . 108.0(5) yes
O5'A P1A P2A . . 105.5(4) yes
O1A P1A Na2X . 2_656 112.6(7) ?
O2A P1A Na2X . 2_656 44.0(6) ?
O5'A P1A Na2X . 2_656 142.4(6) ?
P2A P1A Na2X . 2_656 70.9(5) ?
O3A P2A O4A . . 116.5(5) yes
O3A P2A O5A . . 112.1(5) yes
O4A P2A O5A . . 108.1(6) yes
O3A P2A P1A . . 109.4(4) yes
O4A P2A P1A . . 106.3(4) yes
O5A P2A P1A . . 103.6(4) yes
O3A P2A Na2X . 2_656 148.3(6) ?
O4A P2A Na2X . 2_656 39.8(6) ?
O5A P2A Na2X . 2_656 97.9(7) ?
P1A P2A Na2X . 2_656 71.6(5) ?
P1A O2A Na2X . 2_656 111.1(8) ?
P2A O3A Na1 . . 163.2(5) ?
P2A O4A Na2 . 2_656 148.0(7) ?
P2A O4A Na2X . 2_656 116.7(8) ?
P2A O5A H5A . . 109.5 ?
C6'A O2'A C2'A . . 109.2(11) ?
C6'A O3'A C3'A . . 107.7(10) ?
C1'A O4'A C4'A . . 111.7(11) ?
C5'A O5'A P1A . . 122.7(8) ?
C2A N1A C6A . . 120.4(11) ?
C2A N1A H1A . . 119.8 ?
C6A N1A H1A . . 119.8 ?
C2A N3A C4A . . 111.0(11) ?
C6A N6A H6A1 . . 120.0 ?
C6A N6A H6A2 . . 120.0 ?
H6A1 N6A H6A2 . . 120.0 ?
C8A N7A C5A . . 103.2(9) ?
C8A N7A Na1 . . 116.8(7) ?
C5A N7A Na1 . . 138.8(7) ?
C4A N9A C8A . . 105.7(9) ?
C4A N9A C1'A . . 123.3(9) ?
C8A N9A C1'A . . 130.6(10) ?
N3A C2A N1A . . 128.9(12) ?
N3A C2A H2AB . . 115.6 ?
N1A C2A H2AB . . 115.6 ?
N9A C4A N3A . . 128.2(11) ?
N9A C4A C5A . . 105.6(10) ?
N3A C4A C5A . . 126.2(12) ?
N7A C5A C4A . . 111.0(11) ?
N7A C5A C6A . . 131.2(10) ?
C4A C5A C6A . . 117.8(11) ?
N6A C6A N1A . . 118.0(12) ?
N6A C6A C5A . . 126.5(11) ?
N1A C6A C5A . . 115.5(11) ?
N7A C8A N9A . . 114.5(11) ?
N7A C8A H8A . . 122.7 ?
N9A C8A H8A . . 122.7 ?
O4'A C1'A N9A . . 108.9(10) ?
O4'A C1'A C2'A . . 107.3(11) ?
N9A C1'A C2'A . . 114.9(10) ?
O4'A C1'A H1'A . . 108.5 ?
N9A C1'A H1'A . . 108.5 ?
C2'A C1'A H1'A . . 108.5 ?
O2'A C2'A C3'A . . 104.1(10) ?
O2'A C2'A C1'A . . 110.1(10) ?
C3'A C2'A C1'A . . 104.3(12) ?
O2'A C2'A H2'A . . 112.6 ?
C3'A C2'A H2'A . . 112.6 ?
C1'A C2'A H2'A . . 112.6 ?
O3'A C3'A C2'A . . 103.1(11) ?
O3'A C3'A C4'A . . 109.7(10) ?
C2'A C3'A C4'A . . 104.6(11) ?
O3'A C3'A H3'A . . 112.9 ?
C2'A C3'A H3'A . . 112.9 ?
C4'A C3'A H3'A . . 112.9 ?
O4'A C4'A C5'A . . 114.4(12) ?
O4'A C4'A C3'A . . 106.1(11) ?
C5'A C4'A C3'A . . 111.2(11) ?
O4'A C4'A H4'A . . 108.3 ?
C5'A C4'A H4'A . . 108.3 ?
C3'A C4'A H4'A . . 108.3 ?
O5'A C5'A C4'A . . 108.5(10) ?
O5'A C5'A H5'A . . 110.0 ?
C4'A C5'A H5'A . . 110.0 ?
O5'A C5'A H5'B . . 110.0 ?
C4'A C5'A H5'B . . 110.0 ?
H5'A C5'A H5'B . . 108.4 ?
O3'A C6'A O2'A . . 104.7(10) ?
O3'A C6'A C7'A . . 106.8(14) ?
O2'A C6'A C7'A . . 109.5(11) ?
O3'A C6'A C8'A . . 108.3(13) ?
O2'A C6'A C8'A . . 108.3(11) ?
C7'A C6'A C8'A . . 118.4(15) ?
C6'A C7'A H7'A . . 109.5 ?
C6'A C7'A H7'B . . 109.5 ?
H7'A C7'A H7'B . . 109.5 ?
C6'A C7'A H7'C . . 109.5 ?
H7'A C7'A H7'C . . 109.5 ?
H7'B C7'A H7'C . . 109.5 ?
C6'A C8'A H8'A . . 109.5 ?
C6'A C8'A H8'B . . 109.5 ?
H8'A C8'A H8'B . . 109.5 ?
C6'A C8'A H8'C . . 109.5 ?
H8'A C8'A H8'C . . 109.5 ?
H8'B C8'A H8'C . . 109.5 ?
C2'B O2'B C6'B . . 106.6(11) ?
C6'B O3'B C3'C . . 108.5(11) ?
C6'B O3'B C3'B . . 108.5(11) ?
C6B N1B C2B . . 121.4(10) ?
C2B N3B C4B . . 109.5(9) ?
C6B N6B H6B1 . . 120.0 ?
C6B N6B H6B2 . . 120.0 ?
H6B1 N6B H6B2 . . 120.0 ?
C8B N7B C5B . . 105.0(10) ?
C8B N7B Na2 . . 117.9(9) ?
C5B N7B Na2 . . 135.0(8) ?
C4B N9B C8B . . 105.1(9) ?
C4B N9B C1'B . . 126.4(10) ?
C8B N9B C1'B . . 127.5(10) ?
N1B C2B N3B . . 128.5(12) ?
N1B C2B H2BB . . 115.8 ?
N3B C2B H2BB . . 115.8 ?
N9B C4B N3B . . 125.4(9) ?
N9B C4B C5B . . 107.2(11) ?
N3B C4B C5B . . 127.4(12) ?
N7B C5B C4B . . 110.7(11) ?
N7B C5B C6B . . 133.1(10) ?
C4B C5B C6B . . 116.0(11) ?
N1B C6B N6B . . 120.5(11) ?
N1B C6B C5B . . 117.0(9) ?
N6B C6B C5B . . 122.5(11) ?
N7B C8B N9B . . 111.9(11) ?
N7B C8B H8B . . 124.0 ?
N9B C8B H8B . . 124.0 ?
O4'C C1'B N9B . . 108.3(11) ?
O4'B C1'B N9B . . 108.3(11) ?
O4'C C1'B C2'B . . 106.4(12) ?
O4'B C1'B C2'B . . 106.4(12) ?
N9B C1'B C2'B . . 115.1(11) ?
O4'B C1'B H1'B . . 109.0 ?
N9B C1'B H1'B . . 109.0 ?
C2'B C1'B H1'B . . 109.0 ?
O2'B C2'B C3'C . . 107.0(11) ?
O2'B C2'B C3'B . . 107.0(11) ?
O2'B C2'B C1'B . . 111.6(12) ?
C3'C C2'B C1'B . . 104.5(12) ?
C3'B C2'B C1'B . . 104.5(12) ?
O2'B C2'B H2'B . . 111.2 ?
C3'B C2'B H2'B . . 111.2 ?
C1'B C2'B H2'B . . 111.2 ?
O3'B C6'B O2'B . . 104.6(11) ?
O3'B C6'B C7'B . . 109.6(15) ?
O2'B C6'B C7'B . . 109.8(12) ?
O3'B C6'B C8'B . . 105.0(15) ?
O2'B C6'B C8'B . . 108.6(13) ?
C7'B C6'B C8'B . . 118.3(14) ?
C6'B C7'B H7'D . . 109.5 ?
C6'B C7'B H7'E . . 109.5 ?
H7'D C7'B H7'E . . 109.5 ?
C6'B C7'B H7'F . . 109.5 ?
H7'D C7'B H7'F . . 109.5 ?
H7'E C7'B H7'F . . 109.5 ?
C6'B C8'B H8'D . . 109.5 ?
C6'B C8'B H8'E . . 109.5 ?
H8'D C8'B H8'E . . 109.5 ?
C6'B C8'B H8'F . . 109.5 ?
H8'D C8'B H8'F . . 109.5 ?
H8'E C8'B H8'F . . 109.5 ?
O1B P1B O2B . . 116.0(11) yes
O1B P1B O5'B . . 106.5(10) yes
O2B P1B O5'B . . 106.6(9) yes
O1B P1B P2B . . 111.0(7) yes
O2B P1B P2B . . 107.9(9) yes
O5'B P1B P2B . . 108.4(5) yes
O3B P2B O4B . . 118.6(11) yes
O3B P2B O5B . . 109.9(8) yes
O4B P2B O5B . . 109.3(9) yes
O3B P2B P1B . . 102.9(5) yes
O4B P2B P1B . . 104.9(7) yes
O5B P2B P1B . . 110.9(8) yes
P1B O2B H2B . . 109.5 ?
P2B O5B H5B . . 109.5 ?
C1'B O4'B C4'B . . 112.1(10) ?
C5'B O5'B P1B . . 123.3(10) ?
O3'B C3'B C2'B . . 99.8(11) ?
O3'B C3'B C4'B . . 106.7(11) ?
C2'B C3'B C4'B . . 105.8(11) ?
O3'B C3'B H3'B . . 114.4 ?
C2'B C3'B H3'B . . 114.4 ?
C4'B C3'B H3'B . . 114.4 ?
O4'B C4'B C5'B . . 109.5(10) ?
O4'B C4'B C3'B . . 105.8(11) ?
C5'B C4'B C3'B . . 113.4(12) ?
O4'B C4'B H4'B . . 109.4 ?
C5'B C4'B H4'B . . 109.4 ?
C3'B C4'B H4'B . . 109.4 ?
O5'B C5'B C4'B . . 109.5(11) ?
O5'B C5'B H5'C . . 109.8 ?
C4'B C5'B H5'C . . 109.8 ?
O5'B C5'B H5'D . . 109.8 ?
C4'B C5'B H5'D . . 109.8 ?
H5'C C5'B H5'D . . 108.2 ?
O1C P1C O2C . . 116.1(12) ?
O1C P1C O5'C . . 106.5(11) ?
O2C P1C O5'C . . 106.6(9) ?
O1C P1C P2C . . 111.0(8) ?
O2C P1C P2C . . 108.0(9) ?
O5'C P1C P2C . . 108.4(6) ?
O3C P2C O4C . . 118.6(12) ?
O3C P2C O5C . . 109.9(9) ?
O4C P2C O5C . . 109.3(9) ?
O3C P2C P1C . . 102.9(6) ?
O4C P2C P1C . . 104.9(7) ?
O5C P2C P1C . . 110.9(9) ?
P1C O2C H2C . . 109.5 ?
P2C O5C H5C . . 109.5 ?
C1'B O4'C C4'C . . 111.0(11) ?
C5'C O5'C P1C . . 123.3(11) ?
O3'B C3'C C2'B . . 99.8(11) ?
O3'B C3'C C4'C . . 114.6(12) ?
C2'B C3'C C4'C . . 102.9(11) ?
O3'B C3'C H3'C . . 112.8 ?
C2'B C3'C H3'C . . 112.8 ?
C4'C C3'C H3'C . . 112.8 ?
O4'C C4'C C5'C . . 109.3(11) ?
O4'C C4'C C3'C . . 105.7(11) ?
C5'C C4'C C3'C . . 113.2(12) ?
O4'C C4'C H4'C . . 109.5 ?
C5'C C4'C H4'C . . 109.5 ?
C3'C C4'C H4'C . . 109.5 ?
O5'C C5'C C4'C . . 109.2(12) ?
O5'C C5'C H5'E . . 109.8 ?
C4'C C5'C H5'E . . 109.8 ?
O5'C C5'C H5'F . . 109.8 ?
C4'C C5'C H5'F . . 109.8 ?
H5'E C5'C H5'F . . 108.3 ?
O1W Na1 O1W 2_656 . 125.1(7) ?
O1W Na1 O3A 2_656 2_656 148.0(4) ?
O1W Na1 O3A . 2_656 78.5(3) ?
O1W Na1 O3A 2_656 . 78.5(3) ?
O1W Na1 O3A . . 148.0(4) ?
O3A Na1 O3A 2_656 . 90.5(5) ?
O1W Na1 N7A 2_656 . 88.1(3) ?
O1W Na1 N7A . . 81.3(3) ?
O3A Na1 N7A 2_656 . 119.2(3) ?
O3A Na1 N7A . . 78.1(3) ?
O1W Na1 N7A 2_656 2_656 81.3(3) ?
O1W Na1 N7A . 2_656 88.1(3) ?
O3A Na1 N7A 2_656 2_656 78.1(3) ?
O3A Na1 N7A . 2_656 119.2(3) ?
N7A Na1 N7A . 2_656 157.0(6) ?
Na1 O1W H1W . . 122.5 ?
Na1 O1W H2W . . 119.3 ?
H1W O1W H2W . . 110.4 ?
O4A Na2 O2W 2_656 . 95.9(8) ?
O4A Na2 O3W 2_656 . 160.3(8) ?
O2W Na2 O3W . . 83.4(11) ?
O4A Na2 N7B 2_656 . 101.1(5) ?
O2W Na2 N7B . . 133.7(9) ?
O3W Na2 N7B . . 93.3(7) ?
O4A Na2 O4W 2_656 . 93.3(13) ?
O2W Na2 O4W . . 126.7(14) ?
O3W Na2 O4W . . 72.0(16) ?
N7B Na2 O4W . . 95.1(14) ?
O5W Na2X O2X . . 103.9(19) ?
O5W Na2X O3X . . 96(2) ?
O2X Na2X O3X . . 105.0(19) ?
O5W Na2X O4A . 2_656 80.8(16) ?
O2X Na2X O4A . 2_656 108.7(15) ?
O3X Na2X O4A . 2_656 146.0(18) ?
O5W Na2X O2A . 2_656 103.4(18) ?
O2X Na2X O2A . 2_656 151.8(16) ?
O3X Na2X O2A . 2_656 65.4(12) ?
O4A Na2X O2A 2_656 2_656 82.4(10) ?
O5W Na2X O4X . . 170(2) ?
O2X Na2X O4X . . 85.2(18) ?
O3X Na2X O4X . . 77.6(16) ?
O4A Na2X O4X 2_656 . 100.6(15) ?
O2A Na2X O4X 2_656 . 67.1(13) ?
O5W Na2X P2A . 2_656 92.1(16) ?
O2X Na2X P2A . 2_656 125.8(15) ?
O3X Na2X P2A . 2_656 124.7(15) ?
O4A Na2X P2A 2_656 2_656 23.5(4) ?
O2A Na2X P2A 2_656 2_656 59.6(7) ?
O4X Na2X P2A . 2_656 85.8(13) ?
O5W Na2X P1A . 2_656 90.8(16) ?
O2X Na2X P1A . 2_656 159.3(16) ?
O3X Na2X P1A . 2_656 87.6(13) ?
O4A Na2X P1A 2_656 2_656 58.8(7) ?
O2A Na2X P1A 2_656 2_656 24.9(4) ?
O4X Na2X P1A . 2_656 81.6(13) ?
P2A Na2X P1A 2_656 2_656 37.5(4) ?
O7W Na3 O6W . . 110(2) ?
O7W Na3 O6X . . 91(2) ?
O6W Na3 O6X . . 25.2(17) ?
O6X O6W Na3 . . 78(5) ?
O6W O6X Na3 . . 77(5) ?
O9X Na3X O9Y . . 21(4) ?
O9X Na3X O10W . . 94(3) ?
O9Y Na3X O10W . . 86(3) ?
O9X Na3X O9W . . 39(4) ?
O9Y Na3X O9W . . 60(4) ?
O10W Na3X O9W . . 107(2) ?
O9X Na3X O8W . . 86(3) ?
O9Y Na3X O8W . . 89(4) ?
O10W Na3X O8W . . 162(3) ?
O9W Na3X O8W . . 85(2) ?
O9X Na3X O8X . . 107(4) ?
O9Y Na3X O8X . . 115(4) ?
O10W Na3X O8X . . 159(2) ?
O9W Na3X O8X . . 89(2) ?
O8W Na3X O8X . . 29(2) ?
O8X O8W Na3X . . 80(5) ?
O8W O8X Na3X . . 71(5) ?
O9X O9W Na3X . . 62(5) ?
O9Y O9X O9W . . 161(10) ?
O9Y O9X Na3X . . 82(10) ?
O9W O9X Na3X . . 79(6) ?
O9X O9Y Na3X . . 77(10) ?
O1S O5WS O3S . . 52(5) ?
O1S O5WS O2S . . 34(4) ?
O3S O5WS O2S . . 62(5) ?
O7WS O6WS O8WS . . 16(6) ?
O7WS O6WS O12S . 4_646 114(6) ?
O8WS O6WS O12S . 4_646 122(5) ?
O7WS O6WS O9WS . . 40(4) ?
O8WS O6WS O9WS . . 56(5) ?
O12S O6WS O9WS 4_646 . 89(4) ?
O8WS O7WS O9WS . . 136(10) ?
O8WS O7WS O6WS . . 126(10) ?
O9WS O7WS O6WS . . 98(7) ?
O7WS O8WS O6WS . . 38(10) ?
O7WS O8WS O9WS . . 30(10) ?
O6WS O8WS O9WS . . 69(4) ?
O10S O9WS O7WS . . 147(10) ?
O10S O9WS O8WS . . 160(8) ?
O7WS O9WS O8WS . . 13(6) ?
O10S O9WS O6WS . . 106(7) ?
O7WS O9WS O6WS . . 42(5) ?
O8WS O9WS O6WS . . 55(4) ?
O9WS O10S O11S . . 102(8) ?
O9WS O10S O13S . 4_646 144(8) ?
O11S O10S O13S . 4_646 109(5) ?
O12S O11S O10S . . 130(9) ?
O12S O11S O13S . . 118(9) ?
O10S O11S O13S . . 110(5) ?
O11S O12S O6WS . 4_656 121(7) ?
O14S O13S O11S 4_646 . 167(6) ?
O14S O13S O10S 4_646 4_656 88(7) ?
O11S O13S O10S . 4_656 96(3) ?
O16S O15S O17S . . 14(8) ?
O17S O16S O15S . . 147(10) ?
O16S O17S O15S . . 19(10) ?
O2S O1S O6S . . 73(8) ?
O2S O1S O3S . . 97(8) ?
O6S O1S O3S . . 67(7) ?
O2S O1S O5WS . . 97(7) ?
O6S O1S O5WS . . 135(9) ?
O3S O1S O5WS . . 71(7) ?
O2S O1S O4S . . 77(8) ?
O6S O1S O4S . . 34(5) ?
O3S O1S O4S . . 34(5) ?
O5WS O1S O4S . . 101(8) ?
O2S O1S O5S . . 40(5) ?
O6S O1S O5S . . 59(6) ?
O3S O1S O5S . . 57(5) ?
O5WS O1S O5S . . 85(6) ?
O4S O1S O5S . . 43(4) ?
O1S O2S O5S . . 101(10) ?
O1S O2S O6S . . 54(6) ?
O5S O2S O6S . . 74(7) ?
O1S O2S O4S . . 62(7) ?
O5S O2S O4S . . 46(5) ?
O6S O2S O4S . . 31(4) ?
O1S O2S O3S . . 47(6) ?
O5S O2S O3S . . 54(7) ?
O6S O2S O3S . . 48(5) ?
O4S O2S O3S . . 28(4) ?
O1S O2S O5WS . . 48(6) ?
O5S O2S O5WS . . 86(8) ?
O6S O2S O5WS . . 92(7) ?
O4S O2S O5WS . . 79(6) ?
O3S O2S O5WS . . 51(4) ?
O4S O3S O1S . . 82(10) ?
O4S O3S O6S . . 36(8) ?
O1S O3S O6S . . 48(5) ?
O4S O3S O5S . . 53(8) ?
O1S O3S O5S . . 73(6) ?
O6S O3S O5S . . 62(6) ?
O4S O3S O5WS . . 130(10) ?
O1S O3S O5WS . . 57(6) ?
O6S O3S O5WS . . 104(7) ?
O5S O3S O5WS . . 87(6) ?
O4S O3S O2S . . 63(9) ?
O1S O3S O2S . . 36(4) ?
O6S O3S O2S . . 46(4) ?
O5S O3S O2S . . 37(4) ?
O5WS O3S O2S . . 67(5) ?
O6S O4S O3S . . 108(10) ?
O6S O4S O5S . . 91(10) ?
O3S O4S O5S . . 92(10) ?
O6S O4S O1S . . 48(8) ?
O3S O4S O1S . . 64(9) ?
O5S O4S O1S . . 78(7) ?
O6S O4S O2S . . 53(8) ?
O3S O4S O2S . . 89(10) ?
O5S O4S O2S . . 42(5) ?
O1S O4S O2S . . 40(4) ?
O2S O5S O4S . . 91(9) ?
O2S O5S O6S . . 59(6) ?
O4S O5S O6S . . 35(5) ?
O2S O5S O3S . . 89(8) ?
O4S O5S O3S . . 35(6) ?
O6S O5S O3S . . 55(5) ?
O2S O5S O1S . . 39(6) ?
O4S O5S O1S . . 59(6) ?
O6S O5S O1S . . 40(4) ?
O3S O5S O1S . . 50(5) ?
O4S O6S O1S . . 98(10) ?
O4S O6S O2S . . 97(10) ?
O1S O6S O2S . . 53(6) ?
O4S O6S O3S . . 36(9) ?
O1S O6S O3S . . 65(7) ?
O2S O6S O3S . . 86(7) ?
O4S O6S O5S . . 54(8) ?
O1S O6S O5S . . 81(7) ?
O2S O6S O5S . . 46(4) ?
O3S O6S O5S . . 63(6) ?

loop_
_geom_bond_atom_site_label_1
_geom_bond_atom_site_label_2
_geom_bond_site_symmetry_2
_geom_bond_distance
_geom_bond_publ_flag
P1A P2A . 2.178(6) yes
P1A O1A . 1.512(11) yes
P1A O2A . 1.528(12) yes
P2A O3A . 1.497(10) yes
P2A O4A . 1.505(9) yes
P2A O5A . 1.579(9) yes
P1A O5'A . 1.577(7) yes
P1A Na2X 2_656 3.39(3) ?
P2A Na2X 2_656 3.38(3) ?
O2A Na2X 2_656 2.53(3) ?
O3A Na1 . 2.405(11) ?
O4A Na2 2_656 2.257(11) ?
O4A Na2X 2_656 2.42(3) ?
O5A H5A . 0.8400 ?
O2'A C6'A . 1.438(14) ?
O2'A C2'A . 1.443(16) ?
O3'A C6'A . 1.416(17) ?
O3'A C3'A . 1.424(13) ?
O4'A C1'A . 1.411(16) ?
O4'A C4'A . 1.430(11) ?
O5'A C5'A . 1.424(11) ?
N1A C2A . 1.338(14) ?
N1A C6A . 1.379(15) ?
N1A H1A . 0.8800 ?
N3A C2A . 1.286(16) ?
N3A C4A . 1.374(14) ?
N6A C6A . 1.299(14) ?
N6A H6A1 . 0.8800 ?
N6A H6A2 . 0.8800 ?
N7A C8A . 1.302(14) ?
N7A C5A . 1.385(14) ?
N7A Na1 . 2.758(9) ?
N9A C4A . 1.362(15) ?
N9A C8A . 1.372(13) ?
N9A C1'A . 1.449(13) ?
C2A H2AB . 0.9500 ?
C4A C5A . 1.387(15) ?
C5A C6A . 1.394(17) ?
C8A H8A . 0.9500 ?
C1'A C2'A . 1.535(18) ?
C1'A H1'A . 1.0000 ?
C2'A C3'A . 1.511(19) ?
C2'A H2'A . 1.0000 ?
C3'A C4'A . 1.523(16) ?
C3'A H3'A . 1.0000 ?
C4'A C5'A . 1.509(13) ?
C4'A H4'A . 1.0000 ?
C5'A H5'A . 0.9900 ?
C5'A H5'B . 0.9900 ?
C6'A C7'A . 1.50(2) ?
C6'A C8'A . 1.504(18) ?
C7'A H7'A . 0.9800 ?
C7'A H7'B . 0.9800 ?
C7'A H7'C . 0.9800 ?
C8'A H8'A . 0.9800 ?
C8'A H8'B . 0.9800 ?
C8'A H8'C . 0.9800 ?
O2'B C2'B . 1.426(16) ?
O2'B C6'B . 1.469(14) ?
O3'B C6'B . 1.402(19) ?
O3'B C3'C . 1.442(15) ?
O3'B C3'B . 1.442(15) ?
N1B C6B . 1.305(14) ?
N1B C2B . 1.331(14) ?
N3B C2B . 1.339(14) ?
N3B C4B . 1.371(15) ?
N6B C6B . 1.322(13) ?
N6B H6B1 . 0.8800 ?
N6B H6B2 . 0.8800 ?
N7B C8B . 1.332(14) ?
N7B C5B . 1.353(15) ?
N7B Na2 . 2.543(13) ?
N9B C4B . 1.361(15) ?
N9B C8B . 1.390(14) ?
N9B C1'B . 1.461(13) ?
C2B H2BB . 0.9500 ?
C4B C5B . 1.375(14) ?
C5B C6B . 1.441(16) ?
C8B H8B . 0.9500 ?
C1'B O4'C . 1.406(18) ?
C1'B O4'B . 1.406(18) ?
C1'B C2'B . 1.521(19) ?
C1'B H1'B . 1.0000 ?
C2'B C3'C . 1.487(19) ?
C2'B C3'B . 1.487(19) ?
C2'B H2'B . 1.0000 ?
C6'B C7'B . 1.49(2) ?
C6'B C8'B . 1.51(2) ?
C7'B H7'D . 0.9800 ?
C7'B H7'E . 0.9800 ?
C7'B H7'F . 0.9800 ?
C8'B H8'D . 0.9800 ?
C8'B H8'E . 0.9800 ?
C8'B H8'F . 0.9800 ?
P1B P2B . 2.162(9) yes
P1B O1B . 1.485(19) yes
P1B O2B . 1.545(18) yes
P2B O3B . 1.456(12) yes
P2B O4B . 1.506(16) yes
P2B O5B . 1.572(16) yes
P1B O5'B . 1.575(7) yes
O2B H2B . 0.8400 ?
O5B H5B . 0.8400 ?
O4'B C4'B . 1.429(11) ?
O5'B C5'B . 1.423(11) ?
C3'B C4'B . 1.522(16) ?
C3'B H3'B . 1.0000 ?
C4'B C5'B . 1.509(13) ?
C4'B H4'B . 1.0000 ?
C5'B H5'C . 0.9900 ?
C5'B H5'D . 0.9900 ?
P1C O1C . 1.49(2) ?
P1C O2C . 1.545(18) ?
P1C O5'C . 1.575(7) ?
P1C P2C . 2.162(10) ?
P2C O3C . 1.456(12) ?
P2C O4C . 1.506(16) ?
P2C O5C . 1.572(17) ?
O2C H2C . 0.8400 ?
O5C H5C . 0.8400 ?
O4'C C4'C . 1.429(11) ?
O5'C C5'C . 1.424(11) ?
C3'C C4'C . 1.523(16) ?
C3'C H3'C . 1.0000 ?
C4'C C5'C . 1.510(13) ?
C4'C H4'C . 1.0000 ?
C5'C H5'E . 0.9900 ?
C5'C H5'F . 0.9900 ?
Na1 O1W 2_656 2.403(11) ?
Na1 O1W . 2.403(11) ?
Na1 O3A 2_656 2.405(11) ?
Na1 N7A 2_656 2.758(9) ?
O1W H1W . 0.8401 ?
O1W H2W . 0.8403 ?
Na2 O4A 2_656 2.257(11) ?
Na2 O2W . 2.29(3) ?
Na2 O3W . 2.40(3) ?
Na2 O4W . 2.60(7) ?
Na2X O5W . 2.35(6) ?
Na2X O2X . 2.35(6) ?
Na2X O3X . 2.38(5) ?
Na2X O4A 2_656 2.42(3) ?
Na2X O2A 2_656 2.53(3) ?
Na2X O4X . 2.55(5) ?
Na2X P2A 2_656 3.38(3) ?
Na2X P1A 2_656 3.39(3) ?
Na3 O7W . 2.34(7) ?
Na3 O6W . 2.34(6) ?
Na3 O6X . 2.35(6) ?
O6W O6X . 1.02(7) ?
Na3X O9X . 2.31(12) ?
Na3X O9Y . 2.35(13) ?
Na3X O10W . 2.45(6) ?
Na3X O9W . 2.57(8) ?
Na3X O8W . 2.65(7) ?
Na3X O8X . 2.76(9) ?
O8W O8X . 1.34(10) ?
O9W O9X . 1.63(15) ?
O9X O9Y . 0.86(15) ?
O2WS O3WS . 0.83(6) ?
O5WS O1S . 1.37(11) ?
O5WS O3S . 1.54(11) ?
O5WS O2S . 1.82(13) ?
O6WS O7WS . 1.16(8) ?
O6WS O8WS . 1.52(10) ?
O6WS O12S 4_646 1.68(8) ?
O6WS O9WS . 1.73(10) ?
O7WS O8WS . 0.52(9) ?
O7WS O9WS . 1.12(8) ?
O8WS O9WS . 1.54(9) ?
O9WS O10S . 1.04(7) ?
O10S O11S . 1.39(8) ?
O10S O13S 4_646 1.64(7) ?
O11S O12S . 1.00(8) ?
O11S O13S . 1.49(8) ?
O12S O6WS 4_656 1.68(8) ?
O13S O14S 4_646 0.85(7) ?
O13S O10S 4_656 1.64(7) ?
O14S O13S 4_656 0.85(7) ?
O15S O16S . 0.83(6) ?
O15S O17S . 1.41(7) ?
O16S O17S . 0.64(9) ?
O1S O2S . 1.03(8) ?
O1S O6S . 1.05(9) ?
O1S O3S . 1.28(10) ?
O1S O4S . 1.41(11) ?
O1S O5S . 1.60(11) ?
O2S O5S . 1.04(8) ?
O2S O6S . 1.24(9) ?
O2S O4S . 1.55(11) ?
O2S O3S . 1.74(11) ?
O3S O4S . 0.80(10) ?
O3S O6S . 1.30(10) ?
O3S O5S . 1.41(11) ?
O4S O6S . 0.80(9) ?
O4S O5S . 1.12(9) ?
O5S O6S . 1.39(10) ?

loop_
_geom_hbond_atom_site_label_D
_geom_hbond_atom_site_label_H
_geom_hbond_atom_site_label_A
_geom_hbond_site_symmetry_A
_geom_hbond_distance_DH
_geom_hbond_distance_HA
_geom_hbond_distance_DA
_geom_hbond_angle_DHA
O5A H5A N1B . 0.84 1.84 2.671(14) 169.5
N1A H1A O3B . 0.88 1.81 2.649(14) 158.5
N1A H1A O3C . 0.88 1.69 2.47(4) 146.1
N6A H6A1 O5B . 0.88 2.00 2.856(17) 163.6
N6A H6A1 O3C . 0.88 2.01 2.72(4) 135.9
N6A H6A2 O1W . 0.88 2.02 2.858(14) 158.0
O5B H5B O2W 1_565 0.84 2.07 2.91(4) 171.0
N6B H6B1 O3A . 0.88 2.07 2.845(14) 147.1
N6B H6B2 O4A 2_656 0.88 2.15 2.993(13) 159.8
O1W H1W O4A 2_666 0.84 2.03 2.808(15) 153.8
O1W H2W O1A 2_656 0.84 1.91 2.744(15) 175.5
C8A H8A O5'A . 0.95 2.52 3.172(16) 125.8
C2'A H2'A O2WS 2_666 1.00 2.40 3.28(6) 146.4
C5'A H5'B O9W 3_445 0.99 2.54 3.47(7) 155.3
C8B H8B O5'C . 0.95 2.21 2.93(3) 131.8
C4'B H4'B O1WS 4_657 1.00 2.40 3.31(3) 150.0
C5'B H5'C O3B . 0.99 2.45 3.176(19) 129.6
C7'B H7'E O1WS 4_647 0.98 2.36 3.28(4) 155.3
C8'B H8'F N3A 4_647 0.98 2.60 3.564(19) 166.7

loop_
_geom_torsion_atom_site_label_1
_geom_torsion_atom_site_label_2
_geom_torsion_atom_site_label_3
_geom_torsion_atom_site_label_4
_geom_torsion_site_symmetry_1
_geom_torsion_site_symmetry_4
_geom_torsion
_geom_torsion_publ_flag
O1A P1A P2A O3A . . 38.5(6) yes
O2A P1A P2A O3A . . 170.5(6) yes
O5'A P1A P2A O3A . . -72.9(5) yes
O1A P1A P2A O4A . . -88.0(6) yes
O2A P1A P2A O4A . . 43.9(6) yes
O5'A P1A P2A O4A . . 160.5(6) yes
O1A P1A P2A O5A . . 158.2(6) yes
O2A P1A P2A O5A . . -69.9(6) yes
O5'A P1A P2A O5A . . 46.8(6) yes
Na2X P1A P2A O3A 2_656 . 146.4(6) ?
Na2X P1A P2A O4A 2_656 . 19.9(7) ?
Na2X P1A P2A O5A 2_656 . -93.9(7) ?
O1A P1A P2A Na2X . 2_656 -107.9(7) ?
O2A P1A P2A Na2X . 2_656 24.0(7) ?
O5'A P1A P2A Na2X . 2_656 140.7(7) ?
O1A P1A O2A Na2X . 2_656 92.8(10) ?
O5'A P1A O2A Na2X . 2_656 -147.9(9) ?
P2A P1A O2A Na2X . 2_656 -33.6(10) ?
O4A P2A O3A Na1 . . 61(2) ?
O5A P2A O3A Na1 . . -173.5(18) ?
P1A P2A O3A Na1 . . -59.2(19) ?
Na2X P2A O3A Na1 2_656 . 27(3) ?
O3A P2A O4A Na2 . 2_656 -100.9(12) ?
O5A P2A O4A Na2 . 2_656 131.9(12) ?
P1A P2A O4A Na2 . 2_656 21.3(13) ?
O3A P2A O4A Na2X . 2_656 -152.4(10) ?
O5A P2A O4A Na2X . 2_656 80.4(11) ?
P1A P2A O4A Na2X . 2_656 -30.2(10) ?
O1A P1A O5'A C5'A . . 158.1(10) ?
O2A P1A O5'A C5'A . . 29.5(12) ?
P2A P1A O5'A C5'A . . -86.3(10) yes
Na2X P1A O5'A C5'A 2_656 . -7.7(16) ?
C4A N3A C2A N1A . . -6(2) ?
C6A N1A C2A N3A . . 4(3) ?
C8A N9A C4A N3A . . -178.4(14) ?
C1'A N9A C4A N3A . . -5(2) ?
C8A N9A C4A C5A . . -0.2(15) ?
C1'A N9A C4A C5A . . 173.2(12) ?
C2A N3A C4A N9A . . -177.9(16) ?
C2A N3A C4A C5A . . 4(2) ?
C8A N7A C5A C4A . . -0.7(17) ?
Na1 N7A C5A C4A . . -166.5(10) ?
C8A N7A C5A C6A . . 179.9(17) ?
Na1 N7A C5A C6A . . 14(3) ?
N9A C4A C5A N7A . . 0.6(16) ?
N3A C4A C5A N7A . . 178.7(14) ?
N9A C4A C5A C6A . . -179.9(14) ?
N3A C4A C5A C6A . . -2(2) ?
C2A N1A C6A N6A . . 179.1(15) ?
C2A N1A C6A C5A . . -1(2) ?
N7A C5A C6A N6A . . -1(3) ?
C4A C5A C6A N6A . . 179.8(14) ?
N7A C5A C6A N1A . . 179.3(14) ?
C4A C5A C6A N1A . . 0(2) ?
C5A N7A C8A N9A . . 0.5(17) ?
Na1 N7A C8A N9A . . 170.2(9) ?
C4A N9A C8A N7A . . -0.2(17) ?
C1'A N9A C8A N7A . . -172.9(14) ?
C4'A O4'A C1'A N9A . . -125.4(10) ?
C4'A O4'A C1'A C2'A . . -0.4(13) ?
C4A N9A C1'A O4'A . . -91.8(15) yes
C8A N9A C1'A O4'A . . 79.9(16) ?
C4A N9A C1'A C2'A . . 147.8(14) ?
C8A N9A C1'A C2'A . . -40.5(19) ?
C6'A O2'A C2'A C3'A . . 6.0(14) ?
C6'A O2'A C2'A C1'A . . -105.2(12) ?
O4'A C1'A C2'A O2'A . . 126.4(11) ?
N9A C1'A C2'A O2'A . . -112.3(12) ?
O4'A C1'A C2'A C3'A . . 15.2(12) ?
N9A C1'A C2'A C3'A . . 136.5(11) ?
C6'A O3'A C3'A C2'A . . 34.1(13) ?
C6'A O3'A C3'A C4'A . . 145.1(11) ?
O2'A C2'A C3'A O3'A . . -23.9(13) ?
C1'A C2'A C3'A O3'A . . 91.5(11) ?
O2'A C2'A C3'A C4'A . . -138.6(10) ?
C1'A C2'A C3'A C4'A . . -23.2(12) ?
C1'A O4'A C4'A C5'A . . 108.5(13) ?
C1'A O4'A C4'A C3'A . . -14.5(13) ?
O3'A C3'A C4'A O4'A . . -86.5(12) ?
C2'A C3'A C4'A O4'A . . 23.5(12) ?
O3'A C3'A C4'A C5'A . . 148.4(11) ?
C2'A C3'A C4'A C5'A . . -101.5(11) ?
P1A O5'A C5'A C4'A . . -173.4(9) yes
O4'A C4'A C5'A O5'A . . -67.6(16) yes
C3'A C4'A C5'A O5'A . . 52.6(15) yes
C3'A O3'A C6'A O2'A . . -30.7(13) ?
C3'A O3'A C6'A C7'A . . 85.5(12) ?
C3'A O3'A C6'A C8'A . . -146.0(11) ?
C2'A O2'A C6'A O3'A . . 14.4(14) ?
C2'A O2'A C6'A C7'A . . -99.9(15) ?
C2'A O2'A C6'A C8'A . . 129.7(14) ?
C6B N1B C2B N3B . . 2(3) ?
C4B N3B C2B N1B . . -3(2) ?
C8B N9B C4B N3B . . -179.3(15) ?
C1'B N9B C4B N3B . . -10(2) ?
C8B N9B C4B C5B . . 1.6(16) ?
C1'B N9B C4B C5B . . 171.0(14) ?
C2B N3B C4B N9B . . -178.8(15) ?
C2B N3B C4B C5B . . 0(2) ?
C8B N7B C5B C4B . . 1.4(18) ?
Na2 N7B C5B C4B . . 164.0(11) ?
C8B N7B C5B C6B . . 175.9(17) ?
Na2 N7B C5B C6B . . -21(3) ?
N9B C4B C5B N7B . . -1.9(18) ?
N3B C4B C5B N7B . . 178.9(15) ?
N9B C4B C5B C6B . . -177.5(14) ?
N3B C4B C5B C6B . . 3(2) ?
C2B N1B C6B N6B . . -177.8(14) ?
C2B N1B C6B C5B . . 2(2) ?
N7B C5B C6B N1B . . -178.6(16) ?
C4B C5B C6B N1B . . -4(2) ?
N7B C5B C6B N6B . . 1(3) ?
C4B C5B C6B N6B . . 175.4(14) ?
C5B N7B C8B N9B . . -0.4(17) ?
Na2 N7B C8B N9B . . -166.5(10) ?
C4B N9B C8B N7B . . -0.8(17) ?
C1'B N9B C8B N7B . . -170.1(14) ?
C4B N9B C1'B O4'C . . -95.9(17) ?
C8B N9B C1'B O4'C . . 71.2(17) ?
C4B N9B C1'B O4'B . . -95.9(17) yes
C8B N9B C1'B O4'B . . 71.2(17) ?
C4B N9B C1'B C2'B . . 145.2(15) ?
C8B N9B C1'B C2'B . . -48(2) ?
C6'B O2'B C2'B C3'C . . 13.8(16) ?
C6'B O2'B C2'B C3'B . . 13.8(16) ?
C6'B O2'B C2'B C1'B . . -99.9(13) ?
O4'C C1'B C2'B O2'B . . 137.7(11) ?
O4'B C1'B C2'B O2'B . . 137.7(11) ?
N9B C1'B C2'B O2'B . . -102.4(14) ?
O4'C C1'B C2'B C3'C . . 22.4(14) ?
N9B C1'B C2'B C3'C . . 142.3(13) ?
O4'B C1'B C2'B C3'B . . 22.4(14) ?
N9B C1'B C2'B C3'B . . 142.3(13) ?
C3'C O3'B C6'B O2'B . . -29.9(16) ?
C3'B O3'B C6'B O2'B . . -29.9(16) ?
C3'C O3'B C6'B C7'B . . 87.7(13) ?
C3'B O3'B C6'B C7'B . . 87.7(13) ?
C3'C O3'B C6'B C8'B . . -144.2(10) ?
C3'B O3'B C6'B C8'B . . -144.2(10) ?
C2'B O2'B C6'B O3'B . . 9.1(16) ?
C2'B O2'B C6'B C7'B . . -108.4(15) ?
C2'B O2'B C6'B C8'B . . 120.8(15) ?
O1B P1B P2B O3B . . 147.6(11) yes
O2B P1B P2B O3B . . -84.2(9) yes
O5'B P1B P2B O3B . . 30.9(9) yes
O1B P1B P2B O4B . . -87.7(12) yes
O2B P1B P2B O4B . . 40.5(11) yes
O5'B P1B P2B O4B . . 155.6(10) yes
O1B P1B P2B O5B . . 30.2(12) yes
O2B P1B P2B O5B . . 158.3(9) yes
O5'B P1B P2B O5B . . -86.5(8) yes
N9B C1'B O4'B C4'B . . -137.8(10) ?
C2'B C1'B O4'B C4'B . . -13.5(14) ?
O1B P1B O5'B C5'B . . 165.1(13) ?
O2B P1B O5'B C5'B . . 40.6(15) ?
P2B P1B O5'B C5'B . . -75.4(12) yes
C6'B O3'B C3'B C2'B . . 37.3(15) ?
C6'B O3'B C3'B C4'B . . 147.2(12) ?
O2'B C2'B C3'B O3'B . . -30.4(15) ?
C1'B C2'B C3'B O3'B . . 88.1(13) ?
O2'B C2'B C3'B C4'B . . -141.0(11) ?
C1'B C2'B C3'B C4'B . . -22.6(14) ?
C1'B O4'B C4'B C5'B . . 121.8(13) ?
C1'B O4'B C4'B C3'B . . -0.8(14) ?
O3'B C3'B C4'B O4'B . . -90.6(11) ?
C2'B C3'B C4'B O4'B . . 15.1(14) ?
O3'B C3'B C4'B C5'B . . 149.4(10) ?
C2'B C3'B C4'B C5'B . . -104.9(13) ?
P1B O5'B C5'B C4'B . . 175.6(9) yes
O4'B C4'B C5'B O5'B . . -64.3(16) yes
C3'B C4'B C5'B O5'B . . 53.6(15) yes
O1C P1C P2C O3C . . 134(3) ?
O2C P1C P2C O3C . . -97(3) ?
O5'C P1C P2C O3C . . 18(3) ?
O1C P1C P2C O4C . . -101(3) ?
O2C P1C P2C O4C . . 27(3) ?
O5'C P1C P2C O4C . . 142(2) ?
O1C P1C P2C O5C . . 17(3) ?
O2C P1C P2C O5C . . 145(2) ?
O5'C P1C P2C O5C . . -100(2) ?
N9B C1'B O4'C C4'C . . -128.8(11) ?
C2'B C1'B O4'C C4'C . . -4.5(14) ?
O1C P1C O5'C C5'C . . 160(3) ?
O2C P1C O5'C C5'C . . 36(3) ?
P2C P1C O5'C C5'C . . -80(3) ?
C6'B O3'B C3'C C2'B . . 37.3(15) ?
C6'B O3'B C3'C C4'C . . 146.4(12) ?
O2'B C2'B C3'C O3'B . . -30.4(15) ?
C1'B C2'B C3'C O3'B . . 88.1(13) ?
O2'B C2'B C3'C C4'C . . -148.7(12) ?
C1'B C2'B C3'C C4'C . . -30.2(14) ?
C1'B O4'C C4'C C5'C . . 107.4(14) ?
C1'B O4'C C4'C C3'C . . -14.8(15) ?
O3'B C3'C C4'C O4'C . . -79.3(13) ?
C2'B C3'C C4'C O4'C . . 28.0(15) ?
O3'B C3'C C4'C C5'C . . 161.0(12) ?
C2'B C3'C C4'C C5'C . . -91.7(14) ?
P1C O5'C C5'C C4'C . . 178.3(16) ?
O4'C C4'C C5'C O5'C . . -65(2) ?
C3'C C4'C C5'C O5'C . . 52(2) ?
Na3X O9W O9X O9Y . . 1E1(5) ?
O9W O9X O9Y Na3X . . -1E1(5) ?
O12S O6WS O7WS O8WS 4_646 . -126(18) ?
O9WS O6WS O7WS O8WS . . 18E1(2) ?
O8WS O6WS O7WS O9WS . . -18E1(2) ?
O12S O6WS O7WS O9WS 4_646 . 56(8) ?
O9WS O7WS O8WS O6WS . . 18E1(3) ?
O6WS O7WS O8WS O9WS . . -18E1(3) ?
O12S O6WS O8WS O7WS 4_646 . 6E1(2) ?
O9WS O6WS O8WS O7WS . . -1(18) ?
O7WS O6WS O8WS O9WS . . 1(18) ?
O12S O6WS O8WS O9WS 4_646 . 62(6) ?
O8WS O7WS O9WS O10S . . 170(19) ?
O6WS O7WS O9WS O10S . . -12(18) ?
O6WS O7WS O9WS O8WS . . 18E1(3) ?
O8WS O7WS O9WS O6WS . . -18E1(3) ?
O7WS O8WS O9WS O10S . . -2E1(3) ?
O6WS O8WS O9WS O10S . . -18(19) ?
O6WS O8WS O9WS O7WS . . -0E1(2) ?
O7WS O8WS O9WS O6WS . . 0E1(2) ?
O7WS O6WS O9WS O10S . . 173(10) ?
O8WS O6WS O9WS O10S . . 174(7) ?
O12S O6WS O9WS O10S 4_646 . 42(7) ?
O8WS O6WS O9WS O7WS . . 1(8) ?
O12S O6WS O9WS O7WS 4_646 . -131(8) ?
O7WS O6WS O9WS O8WS . . -1(8) ?
O12S O6WS O9WS O8WS 4_646 . -132(5) ?
O7WS O9WS O10S O11S . . 152(13) ?
O8WS O9WS O10S O11S . . 159(17) ?
O6WS O9WS O10S O11S . . 143(5) ?
O7WS O9WS O10S O13S . 4_646 0E1(2) ?
O8WS O9WS O10S O13S . 4_646 1E1(3) ?
O6WS O9WS O10S O13S . 4_646 -7(13) ?
O9WS O10S O11S O12S . . -168(9) ?
O13S O10S O11S O12S 4_646 . -6(11) ?
O9WS O10S O11S O13S . . 27(7) ?
O13S O10S O11S O13S 4_646 . -170(4) ?
O10S O11S O12S O6WS . 4_656 -104(10) ?
O13S O11S O12S O6WS . 4_656 60(11) ?
O12S O11S O13S O14S . 4_646 10E1(3) ?
O10S O11S O13S O14S . 4_646 -9E1(3) ?
O12S O11S O13S O10S . 4_656 -5(8) ?
O10S O11S O13S O10S . 4_656 161(4) ?
O3S O5WS O1S O2S . . -95(8) ?
O3S O5WS O1S O6S . . -21(11) ?
O2S O5WS O1S O6S . . 73(12) ?
O2S O5WS O1S O3S . . 95(8) ?
O3S O5WS O1S O4S . . -16(6) ?
O2S O5WS O1S O4S . . 78(8) ?
O3S O5WS O1S O5S . . -57(5) ?
O2S O5WS O1S O5S . . 38(6) ?
O6S O1S O2S O5S . . -61(9) ?
O3S O1S O2S O5S . . 2(10) ?
O5WS O1S O2S O5S . . 74(9) ?
O4S O1S O2S O5S . . -26(9) ?
O3S O1S O2S O6S . . 63(7) ?
O5WS O1S O2S O6S . . 135(9) ?
O4S O1S O2S O6S . . 35(5) ?
O5S O1S O2S O6S . . 61(9) ?
O6S O1S O2S O4S . . -35(5) ?
O3S O1S O2S O4S . . 28(5) ?
O5WS O1S O2S O4S . . 100(7) ?
O5S O1S O2S O4S . . 26(9) ?
O6S O1S O2S O3S . . -63(7) ?
O5WS O1S O2S O3S . . 72(7) ?
O4S O1S O2S O3S . . -28(5) ?
O5S O1S O2S O3S . . -2(10) ?
O6S O1S O2S O5WS . . -135(9) ?
O3S O1S O2S O5WS . . -72(7) ?
O4S O1S O2S O5WS . . -100(7) ?
O5S O1S O2S O5WS . . -74(9) ?
O3S O5WS O2S O1S . . 63(7) ?
O1S O5WS O2S O5S . . -109(10) ?
O3S O5WS O2S O5S . . -46(7) ?
O1S O5WS O2S O6S . . -35(7) ?
O3S O5WS O2S O6S . . 28(6) ?
O1S O5WS O2S O4S . . -63(8) ?
O3S O5WS O2S O4S . . 0(6) ?
O1S O5WS O2S O3S . . -63(7) ?
O2S O1S O3S O4S . . -55(11) ?
O6S O1S O3S O4S . . 13(10) ?
O5WS O1S O3S O4S . . -151(11) ?
O5S O1S O3S O4S . . -54(8) ?
O2S O1S O3S O6S . . -68(8) ?
O5WS O1S O3S O6S . . -164(8) ?
O4S O1S O3S O6S . . -13(10) ?
O5S O1S O3S O6S . . -67(7) ?
O2S O1S O3S O5S . . -1(8) ?
O6S O1S O3S O5S . . 67(7) ?
O5WS O1S O3S O5S . . -97(6) ?
O4S O1S O3S O5S . . 54(8) ?
O2S O1S O3S O5WS . . 96(8) ?
O6S O1S O3S O5WS . . 164(8) ?
O4S O1S O3S O5WS . . 151(11) ?
O5S O1S O3S O5WS . . 97(6) ?
O6S O1S O3S O2S . . 68(8) ?
O5WS O1S O3S O2S . . -96(8) ?
O4S O1S O3S O2S . . 55(11) ?
O5S O1S O3S O2S . . 1(8) ?
O1S O5WS O3S O4S . . 40(14) ?
O2S O5WS O3S O4S . . 0(14) ?
O2S O5WS O3S O1S . . -40(5) ?
O1S O5WS O3S O6S . . 12(7) ?
O2S O5WS O3S O6S . . -27(6) ?
O1S O5WS O3S O5S . . 72(6) ?
O2S O5WS O3S O5S . . 32(4) ?
O1S O5WS O3S O2S . . 40(5) ?
O1S O2S O3S O4S . . 115(12) ?
O5S O2S O3S O4S . . -63(11) ?
O6S O2S O3S O4S . . 39(9) ?
O5WS O2S O3S O4S . . -180(12) ?
O5S O2S O3S O1S . . -178(13) ?
O6S O2S O3S O1S . . -76(8) ?
O4S O2S O3S O1S . . -115(12) ?
O5WS O2S O3S O1S . . 65(8) ?
O1S O2S O3S O6S . . 76(8) ?
O5S O2S O3S O6S . . -102(10) ?
O4S O2S O3S O6S . . -39(9) ?
O5WS O2S O3S O6S . . 141(9) ?
O1S O2S O3S O5S . . 178(13) ?
O6S O2S O3S O5S . . 102(10) ?
O4S O2S O3S O5S . . 63(11) ?
O5WS O2S O3S O5S . . -117(9) ?
O1S O2S O3S O5WS . . -65(8) ?
O5S O2S O3S O5WS . . 117(9) ?
O6S O2S O3S O5WS . . -141(9) ?
O4S O2S O3S O5WS . . 180(12) ?
O1S O3S O4S O6S . . -17(13) ?
O5S O3S O4S O6S . . -92(14) ?
O5WS O3S O4S O6S . . -5E1(2) ?
O2S O3S O4S O6S . . -50(11) ?
O1S O3S O4S O5S . . 75(7) ?
O6S O3S O4S O5S . . 92(14) ?
O5WS O3S O4S O5S . . 42(16) ?
O2S O3S O4S O5S . . 42(5) ?
O6S O3S O4S O1S . . 17(13) ?
O5S O3S O4S O1S . . -75(7) ?
O5WS O3S O4S O1S . . -33(11) ?
O2S O3S O4S O1S . . -33(5) ?
O1S O3S O4S O2S . . 33(5) ?
O6S O3S O4S O2S . . 50(11) ?
O5S O3S O4S O2S . . -42(5) ?
O5WS O3S O4S O2S . . 0(14) ?
O2S O1S O4S O6S . . -79(11) ?
O3S O1S O4S O6S . . 158(17) ?
O5WS O1S O4S O6S . . -174(13) ?
O5S O1S O4S O6S . . -103(13) ?
O2S O1S O4S O3S . . 123(11) ?
O6S O1S O4S O3S . . -158(17) ?
O5WS O1S O4S O3S . . 28(10) ?
O5S O1S O4S O3S . . 99(11) ?
O2S O1S O4S O5S . . 24(9) ?
O6S O1S O4S O5S . . 103(13) ?
O3S O1S O4S O5S . . -99(11) ?
O5WS O1S O4S O5S . . -71(8) ?
O6S O1S O4S O2S . . 79(12) ?
O3S O1S O4S O2S . . -123(11) ?
O5WS O1S O4S O2S . . -95(7) ?
O5S O1S O4S O2S . . -24(9) ?
O1S O2S O4S O6S . . 66(11) ?
O5S O2S O4S O6S . . -151(17) ?
O3S O2S O4S O6S . . 114(15) ?
O5WS O2S O4S O6S . . 114(12) ?
O1S O2S O4S O3S . . -48(10) ?
O5S O2S O4S O3S . . 94(13) ?
O6S O2S O4S O3S . . -114(15) ?
O5WS O2S O4S O3S . . 0(10) ?
O1S O2S O4S O5S . . -143(13) ?
O6S O2S O4S O5S . . 151(17) ?
O3S O2S O4S O5S . . -94(13) ?
O5WS O2S O4S O5S . . -94(9) ?
O5S O2S O4S O1S . . 143(13) ?
O6S O2S O4S O1S . . -66(11) ?
O3S O2S O4S O1S . . 48(10) ?
O5WS O2S O4S O1S . . 49(6) ?
O1S O2S O5S O4S . . 33(11) ?
O6S O2S O5S O4S . . -15(9) ?
O3S O2S O5S O4S . . 35(6) ?
O5WS O2S O5S O4S . . 79(8) ?
O1S O2S O5S O6S . . 48(7) ?
O4S O2S O5S O6S . . 15(9) ?
O3S O2S O5S O6S . . 49(7) ?
O5WS O2S O5S O6S . . 94(6) ?
O1S O2S O5S O3S . . -2(9) ?
O6S O2S O5S O3S . . -49(6) ?
O4S O2S O5S O3S . . -35(6) ?
O5WS O2S O5S O3S . . 44(6) ?
O6S O2S O5S O1S . . -48(7) ?
O4S O2S O5S O1S . . -33(11) ?
O3S O2S O5S O1S . . 2(9) ?
O5WS O2S O5S O1S . . 46(7) ?
O6S O4S O5S O2S . . 22(13) ?
O3S O4S O5S O2S . . -86(13) ?
O1S O4S O5S O2S . . -24(9) ?
O3S O4S O5S O6S . . -109(15) ?
O1S O4S O5S O6S . . -46(9) ?
O2S O4S O5S O6S . . -22(13) ?
O6S O4S O5S O3S . . 109(15) ?
O1S O4S O5S O3S . . 63(9) ?
O2S O4S O5S O3S . . 86(13) ?
O6S O4S O5S O1S . . 46(9) ?
O3S O4S O5S O1S . . -63(9) ?
O2S O4S O5S O1S . . 24(9) ?
O4S O3S O5S O2S . . 94(13) ?
O1S O3S O5S O2S . . 1(8) ?
O6S O3S O5S O2S . . 53(8) ?
O5WS O3S O5S O2S . . -55(8) ?
O1S O3S O5S O4S . . -93(11) ?
O6S O3S O5S O4S . . -41(9) ?
O5WS O3S O5S O4S . . -149(13) ?
O2S O3S O5S O4S . . -94(13) ?
O4S O3S O5S O6S . . 41(9) ?
O1S O3S O5S O6S . . -51(5) ?
O5WS O3S O5S O6S . . -108(7) ?
O2S O3S O5S O6S . . -53(8) ?
O4S O3S O5S O1S . . 93(11) ?
O6S O3S O5S O1S . . 51(5) ?
O5WS O3S O5S O1S . . -57(5) ?
O2S O3S O5S O1S . . -1(8) ?
O6S O1S O5S O2S . . 101(11) ?
O3S O1S O5S O2S . . -178(12) ?
O5WS O1S O5S O2S . . -107(10) ?
O4S O1S O5S O2S . . 141(14) ?
O2S O1S O5S O4S . . -141(14) ?
O6S O1S O5S O4S . . -40(8) ?
O3S O1S O5S O4S . . 41(7) ?
O5WS O1S O5S O4S . . 112(9) ?
O2S O1S O5S O6S . . -101(11) ?
O3S O1S O5S O6S . . 81(8) ?
O5WS O1S O5S O6S . . 151(9) ?
O4S O1S O5S O6S . . 40(8) ?
O2S O1S O5S O3S . . 178(12) ?
O6S O1S O5S O3S . . -81(8) ?
O5WS O1S O5S O3S . . 70(7) ?
O4S O1S O5S O3S . . -41(7) ?
O3S O4S O6S O1S . . 21(16) ?
O5S O4S O6S O1S . . -72(10) ?
O2S O4S O6S O1S . . -53(6) ?
O3S O4S O6S O2S . . 74(14) ?
O5S O4S O6S O2S . . -19(11) ?
O1S O4S O6S O2S . . 53(6) ?
O5S O4S O6S O3S . . -93(13) ?
O1S O4S O6S O3S . . -21(16) ?
O2S O4S O6S O3S . . -74(14) ?
O3S O4S O6S O5S . . 93(13) ?
O1S O4S O6S O5S . . 72(10) ?
O2S O4S O6S O5S . . 19(11) ?
O2S O1S O6S O4S . . 92(11) ?
O3S O1S O6S O4S . . -13(10) ?
O5WS O1S O6S O4S . . 9(18) ?
O5S O1S O6S O4S . . 51(9) ?
O3S O1S O6S O2S . . -105(7) ?
O5WS O1S O6S O2S . . -83(12) ?
O4S O1S O6S O2S . . -92(11) ?
O5S O1S O6S O2S . . -41(6) ?
O2S O1S O6S O3S . . 105(7) ?
O5WS O1S O6S O3S . . 22(11) ?
O4S O1S O6S O3S . . 13(10) ?
O5S O1S O6S O3S . . 64(6) ?
O2S O1S O6S O5S . . 41(6) ?
O3S O1S O6S O5S . . -64(6) ?
O5WS O1S O6S O5S . . -43(12) ?
O4S O1S O6S O5S . . -51(9) ?
O1S O2S O6S O4S . . -95(12) ?
O5S O2S O6S O4S . . 21(13) ?
O3S O2S O6S O4S . . -34(9) ?
O5WS O2S O6S O4S . . -64(12) ?
O5S O2S O6S O1S . . 117(10) ?
O4S O2S O6S O1S . . 95(12) ?
O3S O2S O6S O1S . . 61(7) ?
O5WS O2S O6S O1S . . 32(7) ?
O1S O2S O6S O3S . . -61(7) ?
O5S O2S O6S O3S . . 55(8) ?
O4S O2S O6S O3S . . 34(9) ?
O5WS O2S O6S O3S . . -29(6) ?
O1S O2S O6S O5S . . -117(10) ?
O4S O2S O6S O5S . . -21(13) ?
O3S O2S O6S O5S . . -55(8) ?
O5WS O2S O6S O5S . . -85(7) ?
O1S O3S O6S O4S . . 157(17) ?
O5S O3S O6S O4S . . 65(14) ?
O5WS O3S O6S O4S . . 143(16) ?
O2S O3S O6S O4S . . 107(16) ?
O4S O3S O6S O1S . . -157(17) ?
O5S O3S O6S O1S . . -92(7) ?
O5WS O3S O6S O1S . . -14(7) ?
O2S O3S O6S O1S . . -50(6) ?
O4S O3S O6S O2S . . -107(16) ?
O1S O3S O6S O2S . . 50(6) ?
O5S O3S O6S O2S . . -42(5) ?
O5WS O3S O6S O2S . . 36(8) ?
O4S O3S O6S O5S . . -65(13) ?
O1S O3S O6S O5S . . 92(7) ?
O5WS O3S O6S O5S . . 78(7) ?
O2S O3S O6S O5S . . 42(5) ?
O2S O5S O6S O4S . . -154(16) ?
O3S O5S O6S O4S . . -41(10) ?
O1S O5S O6S O4S . . -108(13) ?
O2S O5S O6S O1S . . -46(8) ?
O4S O5S O6S O1S . . 108(13) ?
O3S O5S O6S O1S . . 67(7) ?
O4S O5S O6S O2S . . 154(16) ?
O3S O5S O6S O2S . . 113(10) ?
O1S O5S O6S O2S . . 46(8) ?
O2S O5S O6S O3S . . -113(10) ?
O4S O5S O6S O3S . . 41(10) ?
O1S O5S O6S O3S . . -67(7) ?

_cod_database_fobs_code 2021096
